data_4318433
loop_
_publ_author_name
'Daniel N. T. Hay'
'Dale C. Swenson'
'Louis Messerle'

_publ_section_title
;
 Gallium and Gallium Dichloride, New Solid-State Reductants in Preparative
 Transition Metal Chemistry. New, Lower Temperature Syntheses and
 Convenient Isolation of Hexatantalum Tetradecachloride Octahydrate,
 Ta6(\m-Cl)12Cl2(OH2)4.4H2O, and Synthesis and Solid-State Structure of a
 Tetraalkylammonium Derivative, [N(CH2Ph)Bu3]4[Ta6(\m-Cl)12Cl6], of the
 Reduced [Ta6(\m-Cl)12]2+ Cluster Core1
;
_journal_name_full 'Inorganic Chemistry'
_journal_page_first 4700
_journal_page_last 4707
_journal_paper_doi 10.1021/ic0201452
_journal_volume 41
_journal_year 2002
_chemical_formula_moiety '(Ta6 Cl18)^-4^ ((N1 C19 H34)^+1^)4'
_chemical_formula_sum 'C76 H136 Cl18 N4 Ta6'
_chemical_formula_weight 2829.69
_chemical_name_systematic
;
  ?
;
_space_group_IT_number 2
_symmetry_cell_setting triclinic
_symmetry_space_group_name_Hall '-P 1'
_symmetry_space_group_name_H-M 'P -1'
_atom_sites_solution_hydrogens geom
_atom_sites_solution_primary direct
_atom_sites_solution_secondary difmap
_audit_creation_method SHELXL-97
_cell_angle_alpha 69.074(3)
_cell_angle_beta 83.616(3)
_cell_angle_gamma 82.896(3)
_cell_formula_units_Z 1
_cell_length_a 12.9703(6)
_cell_length_b 14.0317(8)
_cell_length_c 14.0542(8)
_cell_measurement_reflns_used 10638
_cell_measurement_temperature 190(2)
_cell_measurement_theta_max 27.485
_cell_measurement_theta_min 2.910
_cell_volume 2364.5(2)
_computing_cell_refinement 'HKL Scalepack (Otwinowiski & Minor, 1997)'
_computing_data_collection 'Collect (Nonius, BV, 1997-2000)'
_computing_data_reduction 'HKL Denzo & Scalepack (Otwinowiski & Minor, 1997)'
_computing_molecular_graphics 'SHELXTL v5.1 (Sheldrick, 1997)'
_computing_publication_material 'SHELXTL v5.1 (Sheldrick, 1997)'
_computing_structure_refinement 'SHELXTL v5.1 (Sheldrick, 1997)'
_computing_structure_solution 'SHELXTL v5.1 (Sheldrick, 1997)'
_diffrn_ambient_temperature 190(2)
_diffrn_detector_area_resol_mean 9
_diffrn_measured_fraction_theta_full 0.997
_diffrn_measured_fraction_theta_max 0.997
_diffrn_measurement_device_type KappaCCD
_diffrn_measurement_method CCD
_diffrn_radiation_monochromator graphite
_diffrn_radiation_source 'fine-focus sealed tube'
_diffrn_radiation_type MoK\a
_diffrn_radiation_wavelength 0.71073
_diffrn_reflns_av_R_equivalents 0.0201
_diffrn_reflns_av_sigmaI/netI 0.0300
_diffrn_reflns_limit_h_max 16
_diffrn_reflns_limit_h_min 0
_diffrn_reflns_limit_k_max 18
_diffrn_reflns_limit_k_min -17
_diffrn_reflns_limit_l_max 18
_diffrn_reflns_limit_l_min -17
_diffrn_reflns_number 20677
_diffrn_reflns_theta_full 27.53
_diffrn_reflns_theta_max 27.53
_diffrn_reflns_theta_min 2.96
_exptl_absorpt_coefficient_mu 7.462
_exptl_absorpt_correction_T_max 0.2787
_exptl_absorpt_correction_T_min 0.1457
_exptl_absorpt_correction_type multi-scan
_exptl_absorpt_process_details 'HKL Scalepack (Otwinowiski & Minor, 1997)'
_exptl_crystal_colour 'dark green'
_exptl_crystal_density_diffrn 1.987
_exptl_crystal_density_method 'not measured'
_exptl_crystal_description prism
_exptl_crystal_F_000 1364
_exptl_crystal_size_max 0.42
_exptl_crystal_size_mid 0.29
_exptl_crystal_size_min 0.23
_refine_diff_density_max 1.140
_refine_diff_density_min -1.592
_refine_diff_density_rms 0.130
_refine_ls_extinction_coef 0.00340(7)
_refine_ls_extinction_expression Fc^*^=kFc[1+0.001xFc^2^\l^3^/sin(2\q)]^-1/4^
_refine_ls_extinction_method SHELXL
_refine_ls_goodness_of_fit_ref 1.123
_refine_ls_hydrogen_treatment riding
_refine_ls_matrix_type full
_refine_ls_number_parameters 470
_refine_ls_number_reflns 10869
_refine_ls_number_restraints 0
_refine_ls_restrained_S_all 1.123
_refine_ls_R_factor_all 0.0232
_refine_ls_R_factor_gt 0.0216
_refine_ls_shift/su_max 0.008
_refine_ls_shift/su_mean 0.000
_refine_ls_structure_factor_coef Fsqd
_refine_ls_weighting_details 'calc w=1/[\s^2^(Fo^2^)+(0.0169P)^2^+4.0730P] where P=(Fo^2^+2Fc^2^)/3'
_refine_ls_weighting_scheme calc
_refine_ls_wR_factor_gt 0.0512
_refine_ls_wR_factor_ref 0.0519
_reflns_number_gt 10414
_reflns_number_total 10869
_reflns_threshold_expression >2sigma(I)
_cod_data_source_file ic0201452_1.cif
_cod_data_source_block Ta6Cl18-4_solvent_free
_cod_depositor_comments
;
The following automatic conversions were performed:

'_symmetry_cell_setting' value 'Triclinic' changed to 'triclinic'
according to the built-in table from CIF Core dictionary named
'cif_core.dic' version 2.4.1 from 2010-06-29.

Automatic conversion script
Id: cif_fix_values 1646 2011-03-28 12:23:43Z adriana 
;
_cod_database_code 4318433

loop_
_symmetry_equiv_pos_as_xyz
'x, y, z'
'-x, -y, -z'

loop_
_atom_site_label
_atom_site_type_symbol
_atom_site_fract_x
_atom_site_fract_y
_atom_site_fract_z
_atom_site_U_iso_or_equiv
_atom_site_adp_type
_atom_site_occupancy
_atom_site_symmetry_multiplicity
_atom_site_calc_flag
_atom_site_refinement_flags
_atom_site_disorder_assembly
_atom_site_disorder_group
Ta1 Ta 0.589516(9) 0.590754(9) -0.119304(8) 0.00956(4) Uani 1 1 d . . .
Cl1 Cl 0.70518(6) 0.70435(6) -0.26451(6) 0.01909(15) Uani 1 1 d . . .
Ta2 Ta 0.369062(9) 0.591950(9) -0.056578(8) 0.01015(4) Uani 1 1 d . . .
Cl2 Cl 0.20206(6) 0.70442(6) -0.12483(6) 0.02106(16) Uani 1 1 d . . .
Ta3 Ta 0.518303(9) 0.588948(9) 0.084552(8) 0.01018(4) Uani 1 1 d . . .
Cl3 Cl 0.54447(7) 0.69964(6) 0.18953(6) 0.02415(17) Uani 1 1 d . . .
Cl12 Cl 0.45075(6) 0.71665(6) -0.21035(5) 0.01649(15) Uani 1 1 d . . .
Cl13 Cl 0.62648(6) 0.71385(6) -0.04194(5) 0.01601(14) Uani 1 1 d . . .
Cl3A Cl 0.41410(6) 0.49815(6) 0.24188(5) 0.01677(15) Uani 1 1 d . . .
Cl23 Cl 0.36817(6) 0.71529(6) 0.03146(6) 0.01895(15) Uani 1 1 d . . .
Cl2A Cl 0.23841(5) 0.50092(6) 0.07422(6) 0.01758(15) Uani 1 1 d . . .
Cl2C Cl 0.32238(6) 0.50288(6) -0.16620(6) 0.01718(15) Uani 1 1 d . . .
N1 N 0.0638(2) 0.3037(2) -0.0848(2) 0.0196(6) Uani 1 1 d . . .
C1 C 0.1546(3) 0.2804(3) -0.1549(3) 0.0217(7) Uani 1 1 d . . .
H1A H 0.1377 0.3179 -0.2265 0.026 Uiso 1 1 calc R . .
H1B H 0.2169 0.3083 -0.1438 0.026 Uiso 1 1 calc R . .
C2 C 0.1831(2) 0.1693(3) -0.1425(2) 0.0187(6) Uani 1 1 d . . .
C3 C 0.2665(3) 0.1137(3) -0.0862(3) 0.0231(7) Uani 1 1 d . . .
H3 H 0.3049 0.1457 -0.0541 0.028 Uiso 1 1 calc R . .
C4 C 0.2938(3) 0.0123(3) -0.0766(3) 0.0279(8) Uani 1 1 d . . .
H4 H 0.3500 -0.0251 -0.0370 0.033 Uiso 1 1 calc R . .
C5 C 0.2398(3) -0.0350(3) -0.1242(3) 0.0278(8) Uani 1 1 d . . .
H5 H 0.2580 -0.1049 -0.1166 0.033 Uiso 1 1 calc R . .
C6 C 0.1592(3) 0.0203(3) -0.1828(3) 0.0276(8) Uani 1 1 d . . .
H6 H 0.1225 -0.0113 -0.2167 0.033 Uiso 1 1 calc R . .
C7 C 0.1316(3) 0.1218(3) -0.1923(3) 0.0248(7) Uani 1 1 d . . .
H7 H 0.0767 0.1593 -0.2335 0.030 Uiso 1 1 calc R . .
C8 C -0.0335(2) 0.2541(3) -0.0862(3) 0.0221(7) Uani 1 1 d . . .
H8A H -0.0843 0.2638 -0.0316 0.027 Uiso 1 1 calc R . .
H8B H -0.0144 0.1795 -0.0676 0.027 Uiso 1 1 calc R . .
C9 C -0.0889(3) 0.2906(3) -0.1848(3) 0.0224(7) Uani 1 1 d . . .
H9A H -0.0372 0.3012 -0.2443 0.027 Uiso 1 1 calc R . .
H9B H -0.1311 0.3564 -0.1927 0.027 Uiso 1 1 calc R . .
C10 C -0.1588(3) 0.2088(3) -0.1791(3) 0.0249(7) Uani 1 1 d . . .
H10A H -0.1148 0.1460 -0.1794 0.030 Uiso 1 1 calc R . .
H10B H -0.2027 0.1917 -0.1140 0.030 Uiso 1 1 calc R . .
C11 C -0.2288(3) 0.2432(3) -0.2676(4) 0.0409(10) Uani 1 1 d . . .
H11A H -0.2708 0.1876 -0.2617 0.061 Uiso 1 1 calc R . .
H11B H -0.1858 0.2607 -0.3323 0.061 Uiso 1 1 calc R . .
H11C H -0.2750 0.3034 -0.2657 0.061 Uiso 1 1 calc R . .
C12 C 0.0428(3) 0.4203(3) -0.1142(3) 0.0237(7) Uani 1 1 d . . .
H12A H -0.0259 0.4344 -0.0810 0.028 Uiso 1 1 calc R . .
H12B H 0.0955 0.4436 -0.0836 0.028 Uiso 1 1 calc R . .
C13 C 0.0428(3) 0.4872(3) -0.2265(3) 0.0281(8) Uani 1 1 d . . .
H13A H 0.1140 0.4845 -0.2596 0.034 Uiso 1 1 calc R . .
H13B H -0.0037 0.4614 -0.2613 0.034 Uiso 1 1 calc R . .
C14 C 0.0055(3) 0.5966(3) -0.2360(3) 0.0325(9) Uani 1 1 d . . .
H14A H -0.0657 0.5981 -0.2024 0.039 Uiso 1 1 calc R . .
H14B H 0.0515 0.6207 -0.1993 0.039 Uiso 1 1 calc R . .
C15 C 0.0038(4) 0.6697(3) -0.3452(3) 0.0395(10) Uani 1 1 d . . .
H15A H -0.0242 0.7381 -0.3460 0.059 Uiso 1 1 calc R . .
H15B H -0.0404 0.6456 -0.3826 0.059 Uiso 1 1 calc R . .
H15C H 0.0748 0.6727 -0.3776 0.059 Uiso 1 1 calc R . .
C16 C 0.0918(3) 0.2676(3) 0.0261(3) 0.0242(7) Uani 1 1 d . . .
H16A H 0.1631 0.2861 0.0257 0.029 Uiso 1 1 calc R . .
H16B H 0.0443 0.3078 0.0609 0.029 Uiso 1 1 calc R . .
C17 C 0.0886(3) 0.1548(3) 0.0919(3) 0.0299(8) Uani 1 1 d . . .
H17A H 0.0175 0.1340 0.0961 0.036 Uiso 1 1 calc R . .
H17B H 0.1374 0.1121 0.0609 0.036 Uiso 1 1 calc R . .
C18 C 0.1187(4) 0.1389(3) 0.1971(3) 0.0458(11) Uani 1 1 d . . .
H18A H 0.0668 0.1789 0.2284 0.055 Uiso 1 1 calc R . .
H18B H 0.1870 0.1662 0.1909 0.055 Uiso 1 1 calc R . .
C19 C 0.12615(15) 0.02872(16) 0.2672(2) 0.0384(10) Uani 1 1 d . . .
H19A H 0.0581 0.0018 0.2764 0.058 Uiso 1 1 calc R . .
H19B H 0.1473 0.0243 0.3335 0.058 Uiso 1 1 calc R . .
H19C H 0.1778 -0.0116 0.2372 0.058 Uiso 1 1 calc R . .
N2 N 0.41748(15) 1.19308(14) -0.43423(14) 0.0143(5) Uani 1 1 d R . .
C21 C 0.39034(15) 1.13524(14) -0.50109(14) 0.0161(6) Uani 1 1 d R . .
H21A H 0.3717 1.1863 -0.5679 0.019 Uiso 1 1 calc R . .
H21B H 0.4537 1.0931 -0.5138 0.019 Uiso 1 1 calc R . .
C22 C 0.3033(3) 1.0664(2) -0.4595(2) 0.0181(6) Uani 1 1 d . . .
C23 C 0.3213(3) 0.9650(3) -0.3973(3) 0.0230(7) Uani 1 1 d . . .
H23 H 0.3893 0.9393 -0.3755 0.028 Uiso 1 1 calc R . .
C24 C 0.2420(3) 0.9004(3) -0.3663(3) 0.0290(8) Uani 1 1 d . . .
H24 H 0.2554 0.8311 -0.3233 0.035 Uiso 1 1 calc R . .
C25 C 0.1432(3) 0.9375(3) -0.3984(3) 0.0319(9) Uani 1 1 d . . .
H25 H 0.0888 0.8932 -0.3784 0.038 Uiso 1 1 calc R . .
C26 C 0.1234(3) 1.0385(3) -0.4594(3) 0.0338(9) Uani 1 1 d . . .
H26 H 0.0550 1.0641 -0.4797 0.041 Uiso 1 1 calc R . .
C27 C 0.2030(3) 1.1030(3) -0.4911(3) 0.0254(7) Uani 1 1 d . . .
H27 H 0.1893 1.1721 -0.5345 0.030 Uiso 1 1 calc R . .
C28 C 0.3227(2) 1.2577(2) -0.4096(2) 0.0165(6) Uani 1 1 d . . .
H28A H 0.2655 1.2129 -0.3796 0.020 Uiso 1 1 calc R . .
H28B H 0.3399 1.2835 -0.3568 0.020 Uiso 1 1 calc R . .
C29 C 0.2833(3) 1.3482(2) -0.4991(2) 0.0196(7) Uani 1 1 d . . .
H29A H 0.2686 1.3241 -0.5539 0.024 Uiso 1 1 calc R . .
H29B H 0.3377 1.3967 -0.5267 0.024 Uiso 1 1 calc R . .
C30 C 0.1848(3) 1.4027(3) -0.4660(3) 0.0337(9) Uani 1 1 d . . .
H30A H 0.1982 1.4218 -0.4075 0.040 Uiso 1 1 calc R . .
H30B H 0.1290 1.3555 -0.4433 0.040 Uiso 1 1 calc R . .
C31 C 0.1485(3) 1.4987(3) -0.5529(4) 0.0459(11) Uani 1 1 d . . .
H31A H 0.0854 1.5323 -0.5291 0.069 Uiso 1 1 calc R . .
H31B H 0.1333 1.4797 -0.6102 0.069 Uiso 1 1 calc R . .
H31C H 0.2034 1.5458 -0.5752 0.069 Uiso 1 1 calc R . .
C32 C 0.5029(2) 1.2592(3) -0.4973(2) 0.0185(6) Uani 1 1 d . . .
H32A H 0.5624 1.2139 -0.5121 0.022 Uiso 1 1 calc R . .
H32B H 0.4761 1.3042 -0.5633 0.022 Uiso 1 1 calc R . .
C33 C 0.5421(3) 1.3252(3) -0.4466(3) 0.0224(7) Uani 1 1 d . . .
H33A H 0.5821 1.2814 -0.3880 0.027 Uiso 1 1 calc R . .
H33B H 0.4824 1.3625 -0.4207 0.027 Uiso 1 1 calc R . .
C34 C 0.6119(3) 1.4018(3) -0.5240(3) 0.0294(8) Uani 1 1 d . . .
H34A H 0.5705 1.4455 -0.5816 0.035 Uiso 1 1 calc R . .
H34B H 0.6339 1.4467 -0.4909 0.035 Uiso 1 1 calc R . .
C35 C 0.7073(3) 1.3530(3) -0.5657(3) 0.0362(9) Uani 1 1 d . . .
H35C H 0.7528 1.4060 -0.6067 0.054 Uiso 1 1 calc R . .
H35B H 0.6866 1.3179 -0.6086 0.054 Uiso 1 1 calc R . .
H35C H 0.7447 1.3034 -0.5091 0.054 Uiso 1 1 calc R . .
C36 C 0.4526(3) 1.1200(2) -0.3318(2) 0.0186(6) Uani 1 1 d . . .
H36A H 0.3958 1.0759 -0.2970 0.022 Uiso 1 1 calc R . .
H36B H 0.4625 1.1609 -0.2894 0.022 Uiso 1 1 calc R . .
C37 C 0.5520(3) 1.0511(3) -0.3350(3) 0.0245(7) Uani 1 1 d . . .
H37A H 0.6130 1.0917 -0.3510 0.029 Uiso 1 1 calc R . .
H37B H 0.5507 1.0217 -0.3892 0.029 Uiso 1 1 calc R . .
C38 C 0.5613(3) 0.9644(3) -0.2309(3) 0.0301(8) Uani 1 1 d . . .
H38A H 0.4970 0.9284 -0.2132 0.036 Uiso 1 1 calc R . .
H38B H 0.6203 0.9144 -0.2369 0.036 Uiso 1 1 calc R . .
C39 C 0.5779(3) 1.0012(3) -0.1451(3) 0.0336(9) Uani 1 1 d . . .
H39A H 0.6468 1.0266 -0.1563 0.050 Uiso 1 1 calc R . .
H39B H 0.5733 0.9442 -0.0798 0.050 Uiso 1 1 calc R . .
H39C H 0.5242 1.0564 -0.1436 0.050 Uiso 1 1 calc R . .

loop_
_atom_site_aniso_label
_atom_site_aniso_U_11
_atom_site_aniso_U_22
_atom_site_aniso_U_33
_atom_site_aniso_U_23
_atom_site_aniso_U_13
_atom_site_aniso_U_12
Ta1 0.01142(6) 0.01002(7) 0.00629(6) -0.00137(5) -0.00053(4) -0.00197(4)
Cl1 0.0215(4) 0.0227(4) 0.0105(3) -0.0013(3) 0.0018(3) -0.0086(3)
Ta2 0.01074(6) 0.01011(7) 0.00831(6) -0.00168(5) -0.00160(4) 0.00003(4)
Cl2 0.0161(3) 0.0211(4) 0.0204(4) -0.0014(3) -0.0044(3) 0.0042(3)
Ta3 0.01366(6) 0.01008(7) 0.00737(6) -0.00344(5) -0.00082(4) -0.00196(4)
Cl3 0.0352(5) 0.0246(4) 0.0196(4) -0.0149(3) 0.0005(3) -0.0084(3)
Cl12 0.0173(3) 0.0147(4) 0.0127(3) 0.0016(3) -0.0028(3) -0.0015(3)
Cl13 0.0221(4) 0.0136(3) 0.0131(3) -0.0039(3) -0.0003(3) -0.0075(3)
Cl3A 0.0228(4) 0.0194(4) 0.0093(3) -0.0063(3) 0.0028(3) -0.0057(3)
Cl23 0.0227(4) 0.0150(4) 0.0206(4) -0.0094(3) -0.0040(3) 0.0048(3)
Cl2A 0.0116(3) 0.0209(4) 0.0150(3) -0.0008(3) 0.0011(3) -0.0004(3)
Cl2C 0.0188(3) 0.0199(4) 0.0140(3) -0.0056(3) -0.0068(3) -0.0023(3)
N1 0.0143(13) 0.0257(15) 0.0228(14) -0.0138(12) 0.0001(11) -0.0010(11)
C1 0.0184(16) 0.0253(18) 0.0233(17) -0.0127(14) 0.0050(13) -0.0016(13)
C2 0.0209(16) 0.0228(17) 0.0130(15) -0.0076(13) 0.0026(12) -0.0034(13)
C3 0.0216(16) 0.0257(18) 0.0231(17) -0.0092(14) -0.0042(13) -0.0023(14)
C4 0.0298(19) 0.0277(19) 0.0242(18) -0.0072(15) -0.0057(15) 0.0024(15)
C5 0.036(2) 0.0195(18) 0.0294(19) -0.0105(15) -0.0003(16) -0.0027(15)
C6 0.0273(18) 0.032(2) 0.033(2) -0.0208(17) 0.0001(15) -0.0074(15)
C7 0.0201(16) 0.035(2) 0.0241(18) -0.0166(16) -0.0017(13) 0.0009(14)
C8 0.0160(15) 0.0325(19) 0.0235(17) -0.0167(15) 0.0005(13) -0.0038(14)
C9 0.0205(16) 0.0227(17) 0.0269(18) -0.0125(15) -0.0031(14) 0.0009(13)
C10 0.0186(16) 0.0262(19) 0.0313(19) -0.0110(15) -0.0076(14) 0.0004(14)
C11 0.042(2) 0.035(2) 0.049(3) -0.010(2) -0.025(2) -0.0058(19)
C12 0.0206(16) 0.0247(18) 0.0303(19) -0.0160(15) -0.0034(14) 0.0021(14)
C13 0.034(2) 0.0227(18) 0.0294(19) -0.0118(16) 0.0002(15) -0.0037(15)
C14 0.031(2) 0.0238(19) 0.044(2) -0.0151(17) 0.0009(17) -0.0003(15)
C15 0.044(2) 0.0188(19) 0.049(3) -0.0064(18) 0.002(2) 0.0003(17)
C16 0.0234(17) 0.033(2) 0.0219(17) -0.0151(15) -0.0052(14) -0.0020(15)
C17 0.038(2) 0.034(2) 0.0213(18) -0.0133(16) -0.0001(15) -0.0076(17)
C18 0.073(3) 0.036(2) 0.033(2) -0.0133(19) -0.021(2) -0.007(2)
C19 0.045(2) 0.044(2) 0.024(2) -0.0083(18) -0.0063(17) -0.0021(19)
N2 0.0189(13) 0.0129(12) 0.0109(12) -0.0039(10) -0.0016(10) -0.0014(10)
C21 0.0227(16) 0.0174(15) 0.0105(14) -0.0064(12) -0.0025(12) -0.0045(12)
C22 0.0261(17) 0.0170(16) 0.0138(15) -0.0082(13) -0.0002(12) -0.0048(13)
C23 0.0314(18) 0.0216(17) 0.0175(16) -0.0090(14) -0.0003(14) -0.0027(14)
C24 0.046(2) 0.0184(17) 0.0227(18) -0.0072(14) 0.0043(16) -0.0102(16)
C25 0.040(2) 0.031(2) 0.0274(19) -0.0103(16) 0.0055(16) -0.0218(17)
C26 0.030(2) 0.041(2) 0.032(2) -0.0106(18) -0.0075(16) -0.0113(17)
C27 0.0294(18) 0.0210(17) 0.0231(18) -0.0015(14) -0.0081(14) -0.0062(14)
C28 0.0184(15) 0.0190(16) 0.0123(14) -0.0071(12) 0.0027(12) -0.0013(12)
C29 0.0251(17) 0.0171(16) 0.0160(15) -0.0058(13) -0.0017(13) 0.0006(13)
C30 0.0285(19) 0.028(2) 0.035(2) -0.0024(17) 0.0014(16) 0.0058(16)
C31 0.032(2) 0.032(2) 0.062(3) -0.001(2) -0.015(2) 0.0061(18)
C32 0.0204(16) 0.0194(16) 0.0165(15) -0.0079(13) 0.0037(12) -0.0040(13)
C33 0.0227(17) 0.0239(18) 0.0254(18) -0.0136(15) -0.0017(14) -0.0047(14)
C34 0.0289(19) 0.0250(19) 0.036(2) -0.0098(16) -0.0034(16) -0.0092(15)
C35 0.032(2) 0.043(2) 0.032(2) -0.0086(18) 0.0003(16) -0.0119(18)
C36 0.0270(17) 0.0180(16) 0.0102(14) -0.0041(12) -0.0047(12) 0.0008(13)
C37 0.0273(18) 0.0235(18) 0.0237(18) -0.0106(15) -0.0067(14) 0.0054(14)
C38 0.039(2) 0.0170(17) 0.034(2) -0.0068(15) -0.0164(17) 0.0052(15)
C39 0.041(2) 0.029(2) 0.027(2) -0.0037(16) -0.0163(17) 0.0011(17)

loop_
_atom_type_symbol
_atom_type_description
_atom_type_scat_dispersion_real
_atom_type_scat_dispersion_imag
_atom_type_scat_source
C C 0.0033 0.0016 'International Tables Vol C Tables 4.2.6.8 and 6.1.1.4'
H H 0.0000 0.0000 'International Tables Vol C Tables 4.2.6.8 and 6.1.1.4'
N N 0.0061 0.0033 'International Tables Vol C Tables 4.2.6.8 and 6.1.1.4'
Cl Cl 0.1484 0.1585 'International Tables Vol C Tables 4.2.6.8 and 6.1.1.4'
Ta Ta -0.7052 6.5227 'International Tables Vol C Tables 4.2.6.8 and 6.1.1.4'

loop_
_geom_angle_atom_site_label_1
_geom_angle_atom_site_label_2
_geom_angle_atom_site_label_3
_geom_angle
_geom_angle_site_symmetry_1
_geom_angle_site_symmetry_3
_geom_angle_publ_flag
Cl13 Ta1 Cl2A 88.75(3) . 2_665 yes
Cl13 Ta1 Cl3A 162.02(2) . 2_665 yes
Cl2A Ta1 Cl3A 88.59(3) 2_665 2_665 yes
Cl13 Ta1 Cl12 88.79(3) . . yes
Cl2A Ta1 Cl12 161.90(2) 2_665 . yes
Cl3A Ta1 Cl12 88.24(3) 2_665 . yes
Cl13 Ta1 Cl1 79.93(2) . . yes
Cl2A Ta1 Cl1 79.90(3) 2_665 . yes
Cl3A Ta1 Cl1 82.10(3) 2_665 . yes
Cl12 Ta1 Cl1 82.01(3) . . yes
Cl13 Ta1 Ta2 95.969(18) . . ?
Cl2A Ta1 Ta2 144.003(18) 2_665 . ?
Cl3A Ta1 Ta2 96.622(18) 2_665 . ?
Cl12 Ta1 Ta2 54.098(17) . . ?
Cl1 Ta1 Ta2 136.075(19) . . ?
Cl13 Ta1 Ta3 143.937(18) . 2_665 ?
Cl2A Ta1 Ta3 96.556(19) 2_665 2_665 ?
Cl3A Ta1 Ta3 54.042(17) 2_665 2_665 ?
Cl12 Ta1 Ta3 95.972(18) . 2_665 ?
Cl1 Ta1 Ta3 136.134(18) . 2_665 ?
Ta2 Ta1 Ta3 60.030(5) . 2_665 yes
Cl13 Ta1 Ta2 96.391(18) . 2_665 ?
Cl2A Ta1 Ta2 53.881(17) 2_665 2_665 ?
Cl3A Ta1 Ta2 96.365(19) 2_665 2_665 ?
Cl12 Ta1 Ta2 144.217(18) . 2_665 ?
Cl1 Ta1 Ta2 133.771(19) . 2_665 ?
Ta2 Ta1 Ta2 90.123(6) . 2_665 yes
Ta3 Ta1 Ta2 60.240(5) 2_665 2_665 yes
Cl13 Ta1 Ta3 53.716(17) . . ?
Cl2A Ta1 Ta3 96.022(18) 2_665 . ?
Cl3A Ta1 Ta3 144.265(18) 2_665 . ?
Cl12 Ta1 Ta3 96.943(18) . . ?
Cl1 Ta1 Ta3 133.617(18) . . ?
Ta2 Ta1 Ta3 60.186(5) . . yes
Ta3 Ta1 Ta3 90.225(5) 2_665 . yes
Ta2 Ta1 Ta3 59.946(5) 2_665 . yes
Cl2A Ta2 Cl23 89.44(3) . . yes
Cl2A Ta2 Cl2C 88.14(3) . . yes
Cl23 Ta2 Cl2C 162.39(3) . . yes
Cl2A Ta2 Cl12 162.02(3) . . yes
Cl23 Ta2 Cl12 88.56(3) . . yes
Cl2C Ta2 Cl12 88.38(3) . . yes
Cl2A Ta2 Cl2 79.87(3) . . yes
Cl23 Ta2 Cl2 81.73(3) . . yes
Cl2C Ta2 Cl2 80.67(3) . . yes
Cl12 Ta2 Cl2 82.17(3) . . yes
Cl2A Ta2 Ta1 143.832(18) . . ?
Cl23 Ta2 Ta1 95.628(19) . . ?
Cl2C Ta2 Ta1 96.600(18) . . ?
Cl12 Ta2 Ta1 54.132(17) . . ?
Cl2 Ta2 Ta1 136.300(19) . . ?
Cl2A Ta2 Ta1 53.956(18) . 2_665 ?
Cl23 Ta2 Ta1 96.446(19) . 2_665 ?
Cl2C Ta2 Ta1 96.203(19) . 2_665 ?
Cl12 Ta2 Ta1 144.005(18) . 2_665 ?
Cl2 Ta2 Ta1 133.822(18) . 2_665 ?
Ta1 Ta2 Ta1 89.877(6) . 2_665 yes
Cl2A Ta2 Ta3 96.197(19) . 2_665 ?
Cl23 Ta2 Ta3 143.688(19) . 2_665 ?
Cl2C Ta2 Ta3 53.915(18) . 2_665 ?
Cl12 Ta2 Ta3 95.966(18) . 2_665 ?
Cl2 Ta2 Ta3 134.582(19) . 2_665 ?
Ta1 Ta2 Ta3 59.989(5) . 2_665 yes
Ta1 Ta2 Ta3 60.111(6) 2_665 2_665 yes
Cl2A Ta2 Ta3 96.326(19) . . ?
Cl23 Ta2 Ta3 53.595(18) . . ?
Cl2C Ta2 Ta3 144.014(18) . . ?
Cl12 Ta2 Ta3 96.839(18) . . ?
Cl2 Ta2 Ta3 135.289(19) . . ?
Ta1 Ta2 Ta3 60.013(5) . . yes
Ta1 Ta2 Ta3 59.862(5) 2_665 . yes
Ta3 Ta2 Ta3 90.102(5) 2_665 . yes
Cl23 Ta3 Cl13 87.50(3) . . yes
Cl23 Ta3 Cl2C 162.27(3) . 2_665 yes
Cl13 Ta3 Cl2C 88.74(3) . 2_665 yes
Cl23 Ta3 Cl3A 88.99(3) . . yes
Cl13 Ta3 Cl3A 162.22(2) . . yes
Cl2C Ta3 Cl3A 89.32(3) 2_665 . yes
Cl23 Ta3 Cl3 82.10(3) . . yes
Cl13 Ta3 Cl3 80.69(3) . . yes
Cl2C Ta3 Cl3 80.19(3) 2_665 . yes
Cl3A Ta3 Cl3 81.56(3) . . yes
Cl23 Ta3 Ta1 96.622(19) . 2_665 ?
Cl13 Ta3 Ta1 143.676(17) . 2_665 ?
Cl2C Ta3 Ta1 96.654(19) 2_665 2_665 ?
Cl3A Ta3 Ta1 54.080(17) . 2_665 ?
Cl3 Ta3 Ta1 135.63(2) . 2_665 ?
Cl23 Ta3 Ta2 143.692(18) . 2_665 ?
Cl13 Ta3 Ta2 96.523(18) . 2_665 ?
Cl2C Ta3 Ta2 54.000(18) 2_665 2_665 ?
Cl3A Ta3 Ta2 96.612(18) . 2_665 ?
Cl3 Ta3 Ta2 134.19(2) . 2_665 ?
Ta1 Ta3 Ta2 59.981(5) 2_665 2_665 yes
Cl23 Ta3 Ta1 95.615(19) . . ?
Cl13 Ta3 Ta1 53.906(17) . . ?
Cl2C Ta3 Ta1 96.137(18) 2_665 . ?
Cl3A Ta3 Ta1 143.853(18) . . ?
Cl3 Ta3 Ta1 134.58(2) . . ?
Ta1 Ta3 Ta1 89.775(5) 2_665 . yes
Ta2 Ta3 Ta1 59.942(5) 2_665 . yes
Cl23 Ta3 Ta2 53.803(18) . . ?
Cl13 Ta3 Ta2 95.815(18) . . ?
Cl2C Ta3 Ta2 143.896(18) 2_665 . ?
Cl3A Ta3 Ta2 96.138(18) . . ?
Cl3 Ta3 Ta2 135.90(2) . . ?
Ta1 Ta3 Ta2 59.899(5) 2_665 . yes
Ta2 Ta3 Ta2 89.898(6) 2_665 . yes
Ta1 Ta3 Ta2 59.801(5) . . yes
Ta2 Cl12 Ta1 71.77(2) . . yes
Ta3 Cl13 Ta1 72.38(2) . . yes
Ta3 Cl3A Ta1 71.877(19) . 2_665 yes
Ta3 Cl23 Ta2 72.60(2) . . yes
Ta2 Cl2A Ta1 72.16(2) . 2_665 yes
Ta3 Cl2C Ta2 72.08(2) 2_665 . yes
C8 N1 C16 107.3(3) . . yes
C8 N1 C1 112.9(2) . . yes
C16 N1 C1 111.8(3) . . yes
C8 N1 C12 111.9(3) . . yes
C16 N1 C12 103.9(2) . . yes
C1 N1 C12 108.7(3) . . yes
C2 C1 N1 116.9(3) . . yes
C2 C1 H1A 108.1 . . ?
N1 C1 H1A 108.1 . . ?
C2 C1 H1B 108.1 . . ?
N1 C1 H1B 108.1 . . ?
H1A C1 H1B 107.3 . . ?
C7 C2 C3 118.3(3) . . yes
C7 C2 C1 120.9(3) . . yes
C3 C2 C1 120.7(3) . . yes
C4 C3 C2 120.6(3) . . yes
C4 C3 H3 119.7 . . ?
C2 C3 H3 119.7 . . ?
C5 C4 C3 120.5(3) . . yes
C5 C4 H4 119.8 . . ?
C3 C4 H4 119.8 . . ?
C6 C5 C4 119.4(3) . . yes
C6 C5 H5 120.3 . . ?
C4 C5 H5 120.3 . . ?
C5 C6 C7 120.2(3) . . yes
C5 C6 H6 119.9 . . ?
C7 C6 H6 119.9 . . ?
C6 C7 C2 121.0(3) . . yes
C6 C7 H7 119.5 . . ?
C2 C7 H7 119.5 . . ?
N1 C8 C9 118.2(3) . . yes
N1 C8 H8A 107.8 . . ?
C9 C8 H8A 107.8 . . ?
N1 C8 H8B 107.8 . . ?
C9 C8 H8B 107.8 . . ?
H8A C8 H8B 107.1 . . ?
C8 C9 C10 107.9(3) . . yes
C8 C9 H9A 110.1 . . ?
C10 C9 H9A 110.1 . . ?
C8 C9 H9B 110.1 . . ?
C10 C9 H9B 110.1 . . ?
H9A C9 H9B 108.4 . . ?
C11 C10 C9 112.5(3) . . yes
C11 C10 H10A 109.1 . . ?
C9 C10 H10A 109.1 . . ?
C11 C10 H10B 109.1 . . ?
C9 C10 H10B 109.1 . . ?
H10A C10 H10B 107.8 . . ?
C10 C11 H11A 109.5 . . ?
C10 C11 H11B 109.5 . . ?
H11A C11 H11B 109.5 . . ?
C10 C11 H11C 109.5 . . ?
H11A C11 H11C 109.5 . . ?
H11B C11 H11C 109.5 . . ?
C13 C12 N1 119.3(3) . . yes
C13 C12 H12A 107.5 . . ?
N1 C12 H12A 107.5 . . ?
C13 C12 H12B 107.5 . . ?
N1 C12 H12B 107.5 . . ?
H12A C12 H12B 107.0 . . ?
C14 C13 C12 109.5(3) . . yes
C14 C13 H13A 109.8 . . ?
C12 C13 H13A 109.8 . . ?
C14 C13 H13B 109.8 . . ?
C12 C13 H13B 109.8 . . ?
H13A C13 H13B 108.2 . . ?
C15 C14 C13 113.6(3) . . yes
C15 C14 H14A 108.8 . . ?
C13 C14 H14A 108.8 . . ?
C15 C14 H14B 108.8 . . ?
C13 C14 H14B 108.8 . . ?
H14A C14 H14B 107.7 . . ?
C14 C15 H15A 109.5 . . ?
C14 C15 H15B 109.5 . . ?
H15A C15 H15B 109.5 . . ?
C14 C15 H15C 109.5 . . ?
H15A C15 H15C 109.5 . . ?
H15B C15 H15C 109.5 . . ?
C17 C16 N1 119.3(3) . . yes
C17 C16 H16A 107.5 . . ?
N1 C16 H16A 107.5 . . ?
C17 C16 H16B 107.5 . . ?
N1 C16 H16B 107.5 . . ?
H16A C16 H16B 107.0 . . ?
C18 C17 C16 109.1(3) . . yes
C18 C17 H17A 109.9 . . ?
C16 C17 H17A 109.9 . . ?
C18 C17 H17B 109.9 . . ?
C16 C17 H17B 109.9 . . ?
H17A C17 H17B 108.3 . . ?
C17 C18 C19 114.1(3) . . yes
C17 C18 H18A 108.7 . . ?
C19 C18 H18A 108.7 . . ?
C17 C18 H18B 108.7 . . ?
C19 C18 H18B 108.7 . . ?
H18A C18 H18B 107.6 . . ?
C18 C19 H19A 109.5 . . ?
C18 C19 H19B 109.5 . . ?
H19A C19 H19B 109.5 . . ?
C18 C19 H19C 109.5 . . ?
H19A C19 H19C 109.5 . . ?
H19B C19 H19C 109.5 . . ?
C28 N2 C36 105.7(2) . . yes
C28 N2 C32 111.7(2) . . yes
C36 N2 C32 112.2(2) . . yes
C28 N2 C21 110.97(14) . . yes
C36 N2 C21 111.62(14) . . yes
C32 N2 C21 104.79(15) . . yes
C22 C21 N2 116.64(13) . . yes
C22 C21 H21A 108.1 . . ?
N2 C21 H21A 108.1 . . ?
C22 C21 H21B 108.1 . . ?
N2 C21 H21B 108.1 . . ?
H21A C21 H21B 107.3 . . ?
C23 C22 C27 118.7(3) . . yes
C23 C22 C21 121.8(3) . . yes
C27 C22 C21 119.3(3) . . yes
C24 C23 C22 121.1(3) . . yes
C24 C23 H23 119.4 . . ?
C22 C23 H23 119.4 . . ?
C25 C24 C23 119.6(3) . . yes
C25 C24 H24 120.2 . . ?
C23 C24 H24 120.2 . . ?
C26 C25 C24 120.2(3) . . yes
C26 C25 H25 119.9 . . ?
C24 C25 H25 119.9 . . ?
C25 C26 C27 120.3(4) . . yes
C25 C26 H26 119.9 . . ?
C27 C26 H26 119.9 . . ?
C26 C27 C22 120.1(3) . . yes
C26 C27 H27 119.9 . . ?
C22 C27 H27 119.9 . . ?
C29 C28 N2 115.6(2) . . yes
C29 C28 H28A 108.4 . . ?
N2 C28 H28A 108.4 . . ?
C29 C28 H28B 108.4 . . ?
N2 C28 H28B 108.4 . . ?
H28A C28 H28B 107.4 . . ?
C28 C29 C30 110.6(3) . . yes
C28 C29 H29A 109.5 . . ?
C30 C29 H29A 109.5 . . ?
C28 C29 H29B 109.5 . . ?
C30 C29 H29B 109.5 . . ?
H29A C29 H29B 108.1 . . ?
C29 C30 C31 111.4(3) . . yes
C29 C30 H30A 109.3 . . ?
C31 C30 H30A 109.3 . . ?
C29 C30 H30B 109.3 . . ?
C31 C30 H30B 109.3 . . ?
H30A C30 H30B 108.0 . . ?
C30 C31 H31A 109.5 . . ?
C30 C31 H31B 109.5 . . ?
H31A C31 H31B 109.5 . . ?
C30 C31 H31C 109.5 . . ?
H31A C31 H31C 109.5 . . ?
H31B C31 H31C 109.5 . . ?
C33 C32 N2 114.5(2) . . yes
C33 C32 H32A 108.6 . . ?
N2 C32 H32A 108.6 . . ?
C33 C32 H32B 108.6 . . ?
N2 C32 H32B 108.6 . . ?
H32A C32 H32B 107.6 . . ?
C32 C33 C34 109.6(3) . . yes
C32 C33 H33A 109.8 . . ?
C34 C33 H33A 109.8 . . ?
C32 C33 H33B 109.8 . . ?
C34 C33 H33B 109.8 . . ?
H33A C33 H33B 108.2 . . ?
C35 C34 C33 114.2(3) . . yes
C35 C34 H34A 108.7 . . ?
C33 C34 H34A 108.7 . . ?
C35 C34 H34B 108.7 . . ?
C33 C34 H34B 108.7 . . ?
H34A C34 H34B 107.6 . . ?
C34 C35 H35C 109.5 . . ?
C34 C35 H35B 109.5 . . ?
H35C C35 H35B 109.5 . . ?
C34 C35 H35C 109.5 . . ?
H35C C35 H35C 109.5 . . ?
H35B C35 H35C 109.5 . . ?
N2 C36 C37 116.2(3) . . yes
N2 C36 H36A 108.2 . . ?
C37 C36 H36A 108.2 . . ?
N2 C36 H36B 108.2 . . ?
C37 C36 H36B 108.2 . . ?
H36A C36 H36B 107.4 . . ?
C36 C37 C38 109.5(3) . . yes
C36 C37 H37A 109.8 . . ?
C38 C37 H37A 109.8 . . ?
C36 C37 H37B 109.8 . . ?
C38 C37 H37B 109.8 . . ?
H37A C37 H37B 108.2 . . ?
C39 C38 C37 113.7(3) . . yes
C39 C38 H38A 108.8 . . ?
C37 C38 H38A 108.8 . . ?
C39 C38 H38B 108.8 . . ?
C37 C38 H38B 108.8 . . ?
H38A C38 H38B 107.7 . . ?
C38 C39 H39A 109.5 . . ?
C38 C39 H39B 109.5 . . ?
H39A C39 H39B 109.5 . . ?
C38 C39 H39C 109.5 . . ?
H39A C39 H39C 109.5 . . ?
H39B C39 H39C 109.5 . . ?

loop_
_geom_bond_atom_site_label_1
_geom_bond_atom_site_label_2
_geom_bond_distance
_geom_bond_site_symmetry_2
_geom_bond_publ_flag
Ta1 Cl13 2.4613(7) . yes
Ta1 Cl2A 2.4616(7) 2_665 ?
Ta1 Cl3A 2.4686(7) 2_665 ?
Ta1 Cl12 2.4716(7) . yes
Ta1 Cl1 2.5579(7) . yes
Ta1 Ta2 2.8968(2) . yes
Ta1 Ta3 2.8970(2) 2_665 ?
Ta1 Ta2 2.8981(2) 2_665 ?
Ta1 Ta3 2.9030(2) . yes
Ta2 Cl2A 2.4593(7) . yes
Ta2 Cl23 2.4593(7) . yes
Ta2 Cl2C 2.4642(7) . yes
Ta2 Cl12 2.4705(7) . yes
Ta2 Cl2 2.5764(8) . yes
Ta2 Ta1 2.8981(2) 2_665 ?
Ta2 Ta3 2.8982(2) 2_665 ?
Ta2 Ta3 2.9081(2) . yes
Ta3 Cl23 2.4527(8) . yes
Ta3 Cl13 2.4553(7) . yes
Ta3 Cl2C 2.4616(8) 2_665 ?
Ta3 Cl3A 2.4674(7) . yes
Ta3 Cl3 2.5657(8) . yes
Ta3 Ta1 2.8970(2) 2_665 ?
Ta3 Ta2 2.8982(2) 2_665 ?
Cl3A Ta1 2.4686(7) 2_665 ?
Cl2A Ta1 2.4616(7) 2_665 ?
Cl2C Ta3 2.4616(8) 2_665 ?
N1 C8 1.520(4) . yes
N1 C16 1.528(4) . yes
N1 C1 1.531(4) . yes
N1 C12 1.533(4) . yes
C1 C2 1.509(5) . yes
C1 H1A 0.9900 . ?
C1 H1B 0.9900 . ?
C2 C7 1.388(5) . yes
C2 C3 1.395(5) . yes
C3 C4 1.384(5) . yes
C3 H3 0.9500 . ?
C4 C5 1.384(5) . yes
C4 H4 0.9500 . ?
C5 C6 1.381(5) . yes
C5 H5 0.9500 . ?
C6 C7 1.386(5) . yes
C6 H6 0.9500 . ?
C7 H7 0.9500 . ?
C8 C9 1.525(5) . yes
C8 H8A 0.9900 . ?
C8 H8B 0.9900 . ?
C9 C10 1.524(5) . yes
C9 H9A 0.9900 . ?
C9 H9B 0.9900 . ?
C10 C11 1.522(5) . yes
C10 H10A 0.9900 . ?
C10 H10B 0.9900 . ?
C11 H11A 0.9800 . ?
C11 H11B 0.9800 . ?
C11 H11C 0.9800 . ?
C12 C13 1.521(5) . yes
C12 H12A 0.9900 . ?
C12 H12B 0.9900 . ?
C13 C14 1.515(5) . yes
C13 H13A 0.9900 . ?
C13 H13B 0.9900 . ?
C14 C15 1.511(6) . yes
C14 H14A 0.9900 . ?
C14 H14B 0.9900 . ?
C15 H15A 0.9800 . ?
C15 H15B 0.9800 . ?
C15 H15C 0.9800 . ?
C16 C17 1.525(5) . yes
C16 H16A 0.9900 . ?
C16 H16B 0.9900 . ?
C17 C18 1.503(5) . yes
C17 H17A 0.9900 . ?
C17 H17B 0.9900 . ?
C18 C19 1.506(5) . yes
C18 H18A 0.9900 . ?
C18 H18B 0.9900 . ?
C19 H19A 0.9800 . ?
C19 H19B 0.9800 . ?
C19 H19C 0.9800 . ?
N2 C28 1.519(4) . yes
N2 C36 1.520(3) . yes
N2 C32 1.524(4) . yes
N2 C21 1.5345 . yes
C21 C22 1.506(4) . yes
C21 H21A 0.9900 . ?
C21 H21B 0.9900 . ?
C22 C23 1.385(5) . yes
C22 C27 1.398(5) . yes
C23 C24 1.385(5) . yes
C23 H23 0.9500 . ?
C24 C25 1.383(6) . yes
C24 H24 0.9500 . ?
C25 C26 1.379(6) . yes
C25 H25 0.9500 . ?
C26 C27 1.386(5) . yes
C26 H26 0.9500 . ?
C27 H27 0.9500 . ?
C28 C29 1.516(4) . yes
C28 H28A 0.9900 . ?
C28 H28B 0.9900 . ?
C29 C30 1.521(5) . yes
C29 H29A 0.9900 . ?
C29 H29B 0.9900 . ?
C30 C31 1.524(6) . yes
C30 H30A 0.9900 . ?
C30 H30B 0.9900 . ?
C31 H31A 0.9800 . ?
C31 H31B 0.9800 . ?
C31 H31C 0.9800 . ?
C32 C33 1.514(4) . yes
C32 H32A 0.9900 . ?
C32 H32B 0.9900 . ?
C33 C34 1.530(5) . yes
C33 H33A 0.9900 . ?
C33 H33B 0.9900 . ?
C34 C35 1.504(6) . yes
C34 H34A 0.9900 . ?
C34 H34B 0.9900 . ?
C35 H35C 0.9800 . ?
C35 H35B 0.9800 . ?
C35 H35C 0.9800 . ?
C36 C37 1.518(5) . yes
C36 H36A 0.9900 . ?
C36 H36B 0.9900 . ?
C37 C38 1.538(5) . yes
C37 H37A 0.9900 . ?
C37 H37B 0.9900 . ?
C38 C39 1.516(5) . yes
C38 H38A 0.9900 . ?
C38 H38B 0.9900 . ?
C39 H39A 0.9800 . ?
C39 H39B 0.9800 . ?
C39 H39C 0.9800 . ?

loop_
_geom_torsion_atom_site_label_1
_geom_torsion_atom_site_label_2
_geom_torsion_atom_site_label_3
_geom_torsion_atom_site_label_4
_geom_torsion
_geom_torsion_site_symmetry_1
_geom_torsion_site_symmetry_2
_geom_torsion_site_symmetry_3
_geom_torsion_site_symmetry_4
_geom_torsion_publ_flag
Cl13 Ta1 Ta2 Cl2A -96.77(4) . . . . ?
Cl2A Ta1 Ta2 Cl2A -0.65(6) 2_665 . . . ?
Cl3A Ta1 Ta2 Cl2A 96.10(4) 2_665 . . . ?
Cl12 Ta1 Ta2 Cl2A 179.08(4) . . . . ?
Cl1 Ta1 Ta2 Cl2A -178.43(4) . . . . ?
Ta3 Ta1 Ta2 Cl2A 54.63(3) 2_665 . . . ?
Ta2 Ta1 Ta2 Cl2A -0.33(3) 2_665 . . . ?
Ta3 Ta1 Ta2 Cl2A -54.99(3) . . . . ?
Cl13 Ta1 Ta2 Cl23 0.03(3) . . . . ?
Cl2A Ta1 Ta2 Cl23 96.14(4) 2_665 . . . ?
Cl3A Ta1 Ta2 Cl23 -167.11(3) 2_665 . . . ?
Cl12 Ta1 Ta2 Cl23 -84.13(3) . . . . ?
Cl1 Ta1 Ta2 Cl23 -81.64(3) . . . . ?
Ta3 Ta1 Ta2 Cl23 151.420(19) 2_665 . . . ?
Ta2 Ta1 Ta2 Cl23 96.47(2) 2_665 . . . ?
Ta3 Ta1 Ta2 Cl23 41.807(19) . . . . ?
Cl13 Ta1 Ta2 Cl2C 167.33(3) . . . . ?
Cl2A Ta1 Ta2 Cl2C -96.56(4) 2_665 . . . ?
Cl3A Ta1 Ta2 Cl2C 0.19(3) 2_665 . . . ?
Cl12 Ta1 Ta2 Cl2C 83.18(3) . . . . ?
Cl1 Ta1 Ta2 Cl2C 85.66(3) . . . . ?
Ta3 Ta1 Ta2 Cl2C -41.276(18) 2_665 . . . ?
Ta2 Ta1 Ta2 Cl2C -96.230(19) 2_665 . . . ?
Ta3 Ta1 Ta2 Cl2C -150.889(19) . . . . ?
Cl13 Ta1 Ta2 Cl12 84.15(3) . . . . ?
Cl2A Ta1 Ta2 Cl12 -179.73(4) 2_665 . . . ?
Cl3A Ta1 Ta2 Cl12 -82.98(3) 2_665 . . . ?
Cl1 Ta1 Ta2 Cl12 2.49(3) . . . . ?
Ta3 Ta1 Ta2 Cl12 -124.45(2) 2_665 . . . ?
Ta2 Ta1 Ta2 Cl12 -179.41(2) 2_665 . . . ?
Ta3 Ta1 Ta2 Cl12 125.93(2) . . . . ?
Cl13 Ta1 Ta2 Cl2 83.94(3) . . . . ?
Cl2A Ta1 Ta2 Cl2 -179.95(4) 2_665 . . . ?
Cl3A Ta1 Ta2 Cl2 -83.20(3) 2_665 . . . ?
Cl12 Ta1 Ta2 Cl2 -0.22(3) . . . . ?
Cl1 Ta1 Ta2 Cl2 2.27(4) . . . . ?
Ta3 Ta1 Ta2 Cl2 -124.67(3) 2_665 . . . ?
Ta2 Ta1 Ta2 Cl2 -179.62(3) 2_665 . . . ?
Ta3 Ta1 Ta2 Cl2 125.72(3) . . . . ?
Cl13 Ta1 Ta2 Ta1 -96.439(19) . . . 2_665 ?
Cl2A Ta1 Ta2 Ta1 -0.33(3) 2_665 . . 2_665 ?
Cl3A Ta1 Ta2 Ta1 96.423(19) 2_665 . . 2_665 ?
Cl12 Ta1 Ta2 Ta1 179.41(2) . . . 2_665 ?
Cl1 Ta1 Ta2 Ta1 -178.11(3) . . . 2_665 ?
Ta3 Ta1 Ta2 Ta1 54.954(5) 2_665 . . 2_665 ?
Ta2 Ta1 Ta2 Ta1 0.0 2_665 . . 2_665 ?
Ta3 Ta1 Ta2 Ta1 -54.659(5) . . . 2_665 ?
Cl13 Ta1 Ta2 Ta3 -151.394(18) . . . 2_665 ?
Cl2A Ta1 Ta2 Ta3 -55.28(3) 2_665 . . 2_665 ?
Cl3A Ta1 Ta2 Ta3 41.468(18) 2_665 . . 2_665 ?
Cl12 Ta1 Ta2 Ta3 124.45(2) . . . 2_665 ?
Cl1 Ta1 Ta2 Ta3 126.94(3) . . . 2_665 ?
Ta2 Ta1 Ta2 Ta3 -54.954(5) 2_665 . . 2_665 ?
Ta3 Ta1 Ta2 Ta3 -109.613(5) . . . 2_665 ?
Cl13 Ta1 Ta2 Ta3 -41.781(18) . . . . ?
Cl2A Ta1 Ta2 Ta3 54.33(3) 2_665 . . . ?
Cl3A Ta1 Ta2 Ta3 151.081(19) 2_665 . . . ?
Cl12 Ta1 Ta2 Ta3 -125.93(2) . . . . ?
Cl1 Ta1 Ta2 Ta3 -123.45(3) . . . . ?
Ta3 Ta1 Ta2 Ta3 109.613(5) 2_665 . . . ?
Ta2 Ta1 Ta2 Ta3 54.659(5) 2_665 . . . ?
Cl13 Ta1 Ta3 Cl23 82.76(3) . . . . ?
Cl2A Ta1 Ta3 Cl23 166.75(3) 2_665 . . . ?
Cl3A Ta1 Ta3 Cl23 -97.27(4) 2_665 . . . ?
Cl12 Ta1 Ta3 Cl23 -0.59(3) . . . . ?
Cl1 Ta1 Ta3 Cl23 84.97(3) . . . . ?
Ta2 Ta1 Ta3 Cl23 -41.943(19) . . . . ?
Ta3 Ta1 Ta3 Cl23 -96.63(2) 2_665 . . . ?
Ta2 Ta1 Ta3 Cl23 -151.480(19) 2_665 . . . ?
Cl2A Ta1 Ta3 Cl13 83.99(3) 2_665 . . . ?
Cl3A Ta1 Ta3 Cl13 179.96(4) 2_665 . . . ?
Cl12 Ta1 Ta3 Cl13 -83.35(3) . . . . ?
Cl1 Ta1 Ta3 Cl13 2.21(3) . . . . ?
Ta2 Ta1 Ta3 Cl13 -124.71(2) . . . . ?
Ta3 Ta1 Ta3 Cl13 -179.40(2) 2_665 . . . ?
Ta2 Ta1 Ta3 Cl13 125.76(2) 2_665 . . . ?
Cl13 Ta1 Ta3 Cl2C -83.94(3) . . . 2_665 ?
Cl2A Ta1 Ta3 Cl2C 0.05(3) 2_665 . . 2_665 ?
Cl3A Ta1 Ta3 Cl2C 96.03(4) 2_665 . . 2_665 ?
Cl12 Ta1 Ta3 Cl2C -167.29(3) . . . 2_665 ?
Cl1 Ta1 Ta3 Cl2C -81.73(3) . . . 2_665 ?
Ta2 Ta1 Ta3 Cl2C 151.358(18) . . . 2_665 ?
Ta3 Ta1 Ta3 Cl2C 96.668(19) 2_665 . . 2_665 ?
Ta2 Ta1 Ta3 Cl2C 41.820(18) 2_665 . . 2_665 ?
Cl13 Ta1 Ta3 Cl3A 178.76(4) . . . . ?
Cl2A Ta1 Ta3 Cl3A -97.25(4) 2_665 . . . ?
Cl3A Ta1 Ta3 Cl3A -1.27(6) 2_665 . . . ?
Cl12 Ta1 Ta3 Cl3A 95.41(4) . . . . ?
Cl1 Ta1 Ta3 Cl3A -179.03(4) . . . . ?
Ta2 Ta1 Ta3 Cl3A 54.06(3) . . . . ?
Ta3 Ta1 Ta3 Cl3A -0.63(3) 2_665 . . . ?
Ta2 Ta1 Ta3 Cl3A -55.48(3) 2_665 . . . ?
Cl13 Ta1 Ta3 Cl3 -1.67(4) . . . . ?
Cl2A Ta1 Ta3 Cl3 82.32(3) 2_665 . . . ?
Cl3A Ta1 Ta3 Cl3 178.29(4) 2_665 . . . ?
Cl12 Ta1 Ta3 Cl3 -85.02(3) . . . . ?
Cl1 Ta1 Ta3 Cl3 0.54(4) . . . . ?
Ta2 Ta1 Ta3 Cl3 -126.38(3) . . . . ?
Ta3 Ta1 Ta3 Cl3 178.93(3) 2_665 . . . ?
Ta2 Ta1 Ta3 Cl3 124.09(3) 2_665 . . . ?
Cl13 Ta1 Ta3 Ta1 179.40(2) . . . 2_665 ?
Cl2A Ta1 Ta3 Ta1 -96.617(19) 2_665 . . 2_665 ?
Cl3A Ta1 Ta3 Ta1 -0.64(3) 2_665 . . 2_665 ?
Cl12 Ta1 Ta3 Ta1 96.044(18) . . . 2_665 ?
Cl1 Ta1 Ta3 Ta1 -178.40(3) . . . 2_665 ?
Ta2 Ta1 Ta3 Ta1 54.690(5) . . . 2_665 ?
Ta3 Ta1 Ta3 Ta1 0.0 2_665 . . 2_665 ?
Ta2 Ta1 Ta3 Ta1 -54.848(5) 2_665 . . 2_665 ?
Cl13 Ta1 Ta3 Ta2 -125.76(2) . . . 2_665 ?
Cl2A Ta1 Ta3 Ta2 -41.769(19) 2_665 . . 2_665 ?
Cl3A Ta1 Ta3 Ta2 54.21(3) 2_665 . . 2_665 ?
Cl12 Ta1 Ta3 Ta2 150.892(18) . . . 2_665 ?
Cl1 Ta1 Ta3 Ta2 -123.55(3) . . . 2_665 ?
Ta2 Ta1 Ta3 Ta2 109.537(5) . . . 2_665 ?
Ta3 Ta1 Ta3 Ta2 54.848(5) 2_665 . . 2_665 ?
Cl13 Ta1 Ta3 Ta2 124.71(2) . . . . ?
Cl2A Ta1 Ta3 Ta2 -151.306(19) 2_665 . . . ?
Cl3A Ta1 Ta3 Ta2 -55.33(3) 2_665 . . . ?
Cl12 Ta1 Ta3 Ta2 41.355(18) . . . . ?
Cl1 Ta1 Ta3 Ta2 126.91(3) . . . . ?
Ta3 Ta1 Ta3 Ta2 -54.690(5) 2_665 . . . ?
Ta2 Ta1 Ta3 Ta2 -109.537(5) 2_665 . . . ?
Cl2A Ta2 Ta3 Cl23 -84.61(3) . . . . ?
Cl2C Ta2 Ta3 Cl23 179.82(4) . . . . ?
Cl12 Ta2 Ta3 Cl23 83.12(3) . . . . ?
Cl2 Ta2 Ta3 Cl23 -2.64(3) . . . . ?
Ta1 Ta2 Ta3 Cl23 124.49(2) . . . . ?
Ta1 Ta2 Ta3 Cl23 -126.12(2) 2_665 . . . ?
Ta3 Ta2 Ta3 Cl23 179.14(2) 2_665 . . . ?
Cl2A Ta2 Ta3 Cl13 -167.21(3) . . . . ?
Cl23 Ta2 Ta3 Cl13 -82.59(3) . . . . ?
Cl2C Ta2 Ta3 Cl13 97.22(4) . . . . ?
Cl12 Ta2 Ta3 Cl13 0.53(2) . . . . ?
Cl2 Ta2 Ta3 Cl13 -85.23(3) . . . . ?
Ta1 Ta2 Ta3 Cl13 41.891(18) . . . . ?
Ta1 Ta2 Ta3 Cl13 151.289(18) 2_665 . . . ?
Ta3 Ta2 Ta3 Cl13 96.546(19) 2_665 . . . ?
Cl2A Ta2 Ta3 Cl2C 96.92(4) . . . 2_665 ?
Cl23 Ta2 Ta3 Cl2C -178.46(4) . . . 2_665 ?
Cl2C Ta2 Ta3 Cl2C 1.35(6) . . . 2_665 ?
Cl12 Ta2 Ta3 Cl2C -95.34(4) . . . 2_665 ?
Cl2 Ta2 Ta3 Cl2C 178.90(4) . . . 2_665 ?
Ta1 Ta2 Ta3 Cl2C -53.98(3) . . . 2_665 ?
Ta1 Ta2 Ta3 Cl2C 55.42(3) 2_665 . . 2_665 ?
Ta3 Ta2 Ta3 Cl2C 0.68(3) 2_665 . . 2_665 ?
Cl2A Ta2 Ta3 Cl3A -0.39(3) . . . . ?
Cl23 Ta2 Ta3 Cl3A 84.22(3) . . . . ?
Cl2C Ta2 Ta3 Cl3A -95.96(4) . . . . ?
Cl12 Ta2 Ta3 Cl3A 167.34(3) . . . . ?
Cl2 Ta2 Ta3 Cl3A 81.58(3) . . . . ?
Ta1 Ta2 Ta3 Cl3A -151.295(18) . . . . ?
Ta1 Ta2 Ta3 Cl3A -41.897(18) 2_665 . . . ?
Ta3 Ta2 Ta3 Cl3A -96.640(19) 2_665 . . . ?
Cl2A Ta2 Ta3 Cl3 -84.59(3) . . . . ?
Cl23 Ta2 Ta3 Cl3 0.02(4) . . . . ?
Cl2C Ta2 Ta3 Cl3 179.84(4) . . . . ?
Cl12 Ta2 Ta3 Cl3 83.14(3) . . . . ?
Cl2 Ta2 Ta3 Cl3 -2.62(4) . . . . ?
Ta1 Ta2 Ta3 Cl3 124.50(3) . . . . ?
Ta1 Ta2 Ta3 Cl3 -126.10(3) 2_665 . . . ?
Ta3 Ta2 Ta3 Cl3 179.16(3) 2_665 . . . ?
Cl2A Ta2 Ta3 Ta1 41.503(19) . . . 2_665 ?
Cl23 Ta2 Ta3 Ta1 126.12(2) . . . 2_665 ?
Cl2C Ta2 Ta3 Ta1 -54.07(3) . . . 2_665 ?
Cl12 Ta2 Ta3 Ta1 -150.764(18) . . . 2_665 ?
Cl2 Ta2 Ta3 Ta1 123.48(3) . . . 2_665 ?
Ta1 Ta2 Ta3 Ta1 -109.399(5) . . . 2_665 ?
Ta3 Ta2 Ta3 Ta1 -54.743(5) 2_665 . . 2_665 ?
Cl2A Ta2 Ta3 Ta2 96.246(19) . . . 2_665 ?
Cl23 Ta2 Ta3 Ta2 -179.14(2) . . . 2_665 ?
Cl2C Ta2 Ta3 Ta2 0.68(3) . . . 2_665 ?
Cl12 Ta2 Ta3 Ta2 -96.021(19) . . . 2_665 ?
Cl2 Ta2 Ta3 Ta2 178.22(3) . . . 2_665 ?
Ta1 Ta2 Ta3 Ta2 -54.656(5) . . . 2_665 ?
Ta1 Ta2 Ta3 Ta2 54.743(5) 2_665 . . 2_665 ?
Ta3 Ta2 Ta3 Ta2 0.0 2_665 . . 2_665 ?
Cl2A Ta2 Ta3 Ta1 150.902(19) . . . . ?
Cl23 Ta2 Ta3 Ta1 -124.49(2) . . . . ?
Cl2C Ta2 Ta3 Ta1 55.33(3) . . . . ?
Cl12 Ta2 Ta3 Ta1 -41.365(18) . . . . ?
Cl2 Ta2 Ta3 Ta1 -127.13(3) . . . . ?
Ta1 Ta2 Ta3 Ta1 109.399(5) 2_665 . . . ?
Ta3 Ta2 Ta3 Ta1 54.656(5) 2_665 . . . ?
Cl2A Ta2 Cl12 Ta1 -178.24(7) . . . . ?
Cl23 Ta2 Cl12 Ta1 98.00(2) . . . . ?
Cl2C Ta2 Cl12 Ta1 -99.34(2) . . . . ?
Cl2 Ta2 Cl12 Ta1 179.85(2) . . . . ?
Ta1 Ta2 Cl12 Ta1 -1.01(4) 2_665 . . . ?
Ta3 Ta2 Cl12 Ta1 -45.883(15) 2_665 . . . ?
Ta3 Ta2 Cl12 Ta1 44.938(15) . . . . ?
Cl13 Ta1 Cl12 Ta2 -98.26(2) . . . . ?
Cl2A Ta1 Cl12 Ta2 179.50(7) 2_665 . . . ?
Cl3A Ta1 Cl12 Ta2 99.48(2) 2_665 . . . ?
Cl1 Ta1 Cl12 Ta2 -178.26(2) . . . . ?
Ta3 Ta1 Cl12 Ta2 45.908(15) 2_665 . . . ?
Ta2 Ta1 Cl12 Ta2 1.01(4) 2_665 . . . ?
Ta3 Ta1 Cl12 Ta2 -45.049(15) . . . . ?
Cl23 Ta3 Cl13 Ta1 -98.80(2) . . . . ?
Cl2C Ta3 Cl13 Ta1 98.53(2) 2_665 . . . ?
Cl3A Ta3 Cl13 Ta1 -177.61(8) . . . . ?
Cl3 Ta3 Cl13 Ta1 178.80(3) . . . . ?
Ta1 Ta3 Cl13 Ta1 -1.02(4) 2_665 . . . ?
Ta2 Ta3 Cl13 Ta1 44.989(15) 2_665 . . . ?
Ta2 Ta3 Cl13 Ta1 -45.576(15) . . . . ?
Cl2A Ta1 Cl13 Ta3 -98.41(2) 2_665 . . . ?
Cl3A Ta1 Cl13 Ta3 -179.93(7) 2_665 . . . ?
Cl12 Ta1 Cl13 Ta3 99.53(2) . . . . ?
Cl1 Ta1 Cl13 Ta3 -178.38(2) . . . . ?
Ta2 Ta1 Cl13 Ta3 45.820(15) . . . . ?
Ta3 Ta1 Cl13 Ta3 1.02(4) 2_665 . . . ?
Ta2 Ta1 Cl13 Ta3 -44.976(16) 2_665 . . . ?
Cl23 Ta3 Cl3A Ta1 98.93(2) . . . 2_665 ?
Cl13 Ta3 Cl3A Ta1 177.51(8) . . . 2_665 ?
Cl2C Ta3 Cl3A Ta1 -98.72(2) 2_665 . . 2_665 ?
Cl3 Ta3 Cl3A Ta1 -178.91(3) . . . 2_665 ?
Ta2 Ta3 Cl3A Ta1 -45.100(16) 2_665 . . 2_665 ?
Ta1 Ta3 Cl3A Ta1 0.78(4) . . . 2_665 ?
Ta2 Ta3 Cl3A Ta1 45.511(15) . . . 2_665 ?
Cl13 Ta3 Cl23 Ta2 99.07(2) . . . . ?
Cl2C Ta3 Cl23 Ta2 177.03(8) 2_665 . . . ?
Cl3A Ta3 Cl23 Ta2 -98.36(2) . . . . ?
Cl3 Ta3 Cl23 Ta2 -179.99(2) . . . . ?
Ta1 Ta3 Cl23 Ta2 -44.715(16) 2_665 . . . ?
Ta2 Ta3 Cl23 Ta2 1.45(4) 2_665 . . . ?
Ta1 Ta3 Cl23 Ta2 45.712(16) . . . . ?
Cl2A Ta2 Cl23 Ta3 98.28(2) . . . . ?
Cl2C Ta2 Cl23 Ta3 -179.65(8) . . . . ?
Cl12 Ta2 Cl23 Ta3 -99.58(2) . . . . ?
Cl2 Ta2 Cl23 Ta3 178.12(2) . . . . ?
Ta1 Ta2 Cl23 Ta3 -45.840(16) . . . . ?
Ta1 Ta2 Cl23 Ta3 44.674(16) 2_665 . . . ?
Ta3 Ta2 Cl23 Ta3 -1.45(4) 2_665 . . . ?
Cl23 Ta2 Cl2A Ta1 -98.39(2) . . . 2_665 ?
Cl2C Ta2 Cl2A Ta1 99.05(2) . . . 2_665 ?
Cl12 Ta2 Cl2A Ta1 177.99(7) . . . 2_665 ?
Cl2 Ta2 Cl2A Ta1 179.91(2) . . . 2_665 ?
Ta1 Ta2 Cl2A Ta1 0.40(4) . . . 2_665 ?
Ta3 Ta2 Cl2A Ta1 45.658(16) 2_665 . . 2_665 ?
Ta3 Ta2 Cl2A Ta1 -45.135(16) . . . 2_665 ?
Cl2A Ta2 Cl2C Ta3 -99.05(2) . . . 2_665 ?
Cl23 Ta2 Cl2C Ta3 178.68(8) . . . 2_665 ?
Cl12 Ta2 Cl2C Ta3 98.59(2) . . . 2_665 ?
Cl2 Ta2 Cl2C Ta3 -179.09(2) . . . 2_665 ?
Ta1 Ta2 Cl2C Ta3 44.980(15) . . . 2_665 ?
Ta1 Ta2 Cl2C Ta3 -45.616(15) 2_665 . . 2_665 ?
Ta3 Ta2 Cl2C Ta3 -0.84(4) . . . 2_665 ?
C8 N1 C1 C2 -51.4(4) . . . . ?
C16 N1 C1 C2 69.7(4) . . . . ?
C12 N1 C1 C2 -176.2(3) . . . . ?
N1 C1 C2 C7 84.9(4) . . . . ?
N1 C1 C2 C3 -99.4(4) . . . . ?
C7 C2 C3 C4 -2.9(5) . . . . ?
C1 C2 C3 C4 -178.7(3) . . . . ?
C2 C3 C4 C5 1.1(5) . . . . ?
C3 C4 C5 C6 1.0(6) . . . . ?
C4 C5 C6 C7 -1.1(6) . . . . ?
C5 C6 C7 C2 -0.8(5) . . . . ?
C3 C2 C7 C6 2.8(5) . . . . ?
C1 C2 C7 C6 178.6(3) . . . . ?
C16 N1 C8 C9 170.1(3) . . . . ?
C1 N1 C8 C9 -66.2(4) . . . . ?
C12 N1 C8 C9 56.8(4) . . . . ?
N1 C8 C9 C10 161.5(3) . . . . ?
C8 C9 C10 C11 172.5(3) . . . . ?
C8 N1 C12 C13 -82.0(4) . . . . ?
C16 N1 C12 C13 162.6(3) . . . . ?
C1 N1 C12 C13 43.4(4) . . . . ?
N1 C12 C13 C14 172.0(3) . . . . ?
C12 C13 C14 C15 179.4(3) . . . . ?
C8 N1 C16 C17 44.4(4) . . . . ?
C1 N1 C16 C17 -80.0(4) . . . . ?
C12 N1 C16 C17 163.0(3) . . . . ?
N1 C16 C17 C18 -179.8(3) . . . . ?
C16 C17 C18 C19 -175.7(3) . . . . ?
C28 N2 C21 C22 -56.7(2) . . . . ?
C36 N2 C21 C22 61.0(2) . . . . ?
C32 N2 C21 C22 -177.3(2) . . . . ?
N2 C21 C22 C23 -88.4(3) . . . . ?
N2 C21 C22 C27 97.2(3) . . . . ?
C27 C22 C23 C24 -0.3(5) . . . . ?
C21 C22 C23 C24 -174.7(3) . . . . ?
C22 C23 C24 C25 0.4(5) . . . . ?
C23 C24 C25 C26 -1.1(6) . . . . ?
C24 C25 C26 C27 1.7(6) . . . . ?
C25 C26 C27 C22 -1.6(6) . . . . ?
C23 C22 C27 C26 0.8(5) . . . . ?
C21 C22 C27 C26 175.4(3) . . . . ?
C36 N2 C28 C29 170.6(3) . . . . ?
C32 N2 C28 C29 48.3(3) . . . . ?
C21 N2 C28 C29 -68.2(3) . . . . ?
N2 C28 C29 C30 176.5(3) . . . . ?
C28 C29 C30 C31 175.7(3) . . . . ?
C28 N2 C32 C33 59.2(3) . . . . ?
C36 N2 C32 C33 -59.3(3) . . . . ?
C21 N2 C32 C33 179.4(2) . . . . ?
N2 C32 C33 C34 -169.5(3) . . . . ?
C32 C33 C34 C35 -61.3(4) . . . . ?
C28 N2 C36 C37 -175.8(3) . . . . ?
C32 N2 C36 C37 -53.9(3) . . . . ?
C21 N2 C36 C37 63.4(3) . . . . ?
N2 C36 C37 C38 -165.4(3) . . . . ?
C36 C37 C38 C39 -66.9(4) . . . . ?
